data_7706900
loop_
_publ_author_name
'Kamebuchi, Hajime'
'Murakami, Hiroki'
'Shiga, Ryosuke'
'Tadokoro, Makoto'

_publ_section_title
;
 Preparation of a magnetic metal-organic square and metal-organic cubes
 using 4,5-bis(2-imidazolinyl)imidazolate: slow magnetization relaxation
 behavior in mixed-valent octamanganese(ii/iii) clusters.
;
_journal_issue 16
_journal_name_full 'Dalton transactions (Cambridge, England : 2003)'
_journal_page_first 5452
_journal_page_last 5464
_journal_paper_doi 10.1039/d0dt04425c
_journal_volume 50
_journal_year 2021
_chemical_formula_sum 'C117 H172 Cl4 N72 Ni8 O28.5'
_chemical_formula_weight 3654.74
_space_group_crystal_system triclinic
_space_group_IT_number 2
_space_group_name_Hall '-P 1'
_space_group_name_H-M_alt 'P -1'
_atom_sites_solution_hydrogens geom
_audit_creation_method SHELXL-2018/1
_audit_update_record
;
2021-03-11 deposited with the CCDC.	2021-03-19 downloaded from the CCDC.
;
_cell_angle_alpha 111.0820(10)
_cell_angle_beta 98.5660(10)
_cell_angle_gamma 106.1330(10)
_cell_formula_units_Z 1
_cell_length_a 14.6815(6)
_cell_length_b 17.6981(8)
_cell_length_c 17.8221(8)
_cell_measurement_reflns_used 7255
_cell_measurement_temperature 173(2)
_cell_measurement_theta_max 25.65
_cell_measurement_theta_min 2.32
_cell_volume 3987.4(3)
_computing_cell_refinement 'APEX3 (Bruker AXS, 2018)'
_computing_data_collection 'Bruker Instrument Service (Bruker AXS, 2018)'
_computing_data_reduction 'SAINT (Bruker AXS, 2013)'
_computing_molecular_graphics 'APEX3 (Bruker AXS,2018)'
_computing_publication_material 'APEX3 (Bruker AXS,2018)'
_computing_structure_refinement 'SHELXL-2018/1 (Sheldrick, 2018)'
_computing_structure_solution 'SHELXT 2014/5 (Sheldrick, 2014)'
_diffrn_ambient_temperature 173(2)
_diffrn_detector_area_resol_mean 7.407
_diffrn_measured_fraction_theta_full 0.992
_diffrn_measured_fraction_theta_max 0.992
_diffrn_measurement_device_type 'Bruker D8 goniometer'
_diffrn_measurement_method 'phi and omega scans'
_diffrn_radiation_type MoK\a
_diffrn_radiation_wavelength 0.71073
_diffrn_reflns_av_R_equivalents 0.0710
_diffrn_reflns_av_unetI/netI 0.0755
_diffrn_reflns_Laue_measured_fraction_full 0.992
_diffrn_reflns_Laue_measured_fraction_max 0.992
_diffrn_reflns_limit_h_max 17
_diffrn_reflns_limit_h_min -16
_diffrn_reflns_limit_k_max 21
_diffrn_reflns_limit_k_min -21
_diffrn_reflns_limit_l_max 21
_diffrn_reflns_limit_l_min -21
_diffrn_reflns_number 41999
_diffrn_reflns_point_group_measured_fraction_full 0.992
_diffrn_reflns_point_group_measured_fraction_max 0.992
_diffrn_reflns_theta_full 25.027
_diffrn_reflns_theta_max 25.027
_diffrn_reflns_theta_min 2.190
_diffrn_source 'micro-focus tube'
_exptl_absorpt_coefficient_mu 1.080
_exptl_absorpt_correction_T_max 0.7454
_exptl_absorpt_correction_T_min 0.6015
_exptl_absorpt_correction_type multi-scan
_exptl_crystal_colour blue
_exptl_crystal_density_diffrn 1.522
_exptl_crystal_description prism
_exptl_crystal_F_000 1898
_exptl_crystal_size_max 0.090
_exptl_crystal_size_mid 0.080
_exptl_crystal_size_min 0.005
_refine_diff_density_max 1.624
_refine_diff_density_min -1.616
_refine_diff_density_rms 0.109
_refine_ls_extinction_method none
_refine_ls_goodness_of_fit_ref 1.039
_refine_ls_hydrogen_treatment constr
_refine_ls_matrix_type full
_refine_ls_number_parameters 938
_refine_ls_number_reflns 13976
_refine_ls_number_restraints 50
_refine_ls_restrained_S_all 1.066
_refine_ls_R_factor_all 0.1263
_refine_ls_R_factor_gt 0.0765
_refine_ls_shift/su_max 0.001
_refine_ls_shift/su_mean 0.000
_refine_ls_structure_factor_coef Fsqd
_refine_ls_weighting_details 'w=1/[\s^2^(Fo^2^)+(0.1103P)^2^+12.7373P] where P=(Fo^2^+2Fc^2^)/3'
_refine_ls_weighting_scheme calc
_refine_ls_wR_factor_gt 0.1995
_refine_ls_wR_factor_ref 0.2393
_reflns_Friedel_coverage 0.000
_reflns_number_gt 8445
_reflns_number_total 13976
_reflns_threshold_expression 'I > 2\s(I)'
_cod_data_source_file d0dt04425c2.cif
_cod_data_source_block 190523_hk_niimh2bizncs_0m_a_sq_2
_cod_depositor_comments 'Adding full bibliography for 7706898--7706900.cif.'
_cod_original_formula_sum 'C117 H172 Cl4 N72 Ni8 O28.50'
_cod_database_code 7706900
_shelx_shelxl_version_number 2018/1
_shelx_space_group_comment
;
The symmetry employed for this shelxl refinement is uniquely defined
by the following loop, which should always be used as a source of
symmetry information in preference to the above space-group names.
They are only intended as comments.
;
_shelx_estimated_absorpt_t_min 0.909
_shelx_estimated_absorpt_t_max 0.995

loop_
_space_group_symop_operation_xyz
'x, y, z'
'-x, -y, -z'

loop_
_atom_site_label
_atom_site_type_symbol
_atom_site_fract_x
_atom_site_fract_y
_atom_site_fract_z
_atom_site_U_iso_or_equiv
_atom_site_adp_type
_atom_site_occupancy
_atom_site_site_symmetry_order
_atom_site_calc_flag
_atom_site_refinement_flags_posn
_atom_site_refinement_flags_adp
_atom_site_refinement_flags_occupancy
_atom_site_disorder_assembly
_atom_site_disorder_group
Ni1 Ni 0.79923(6) 0.68927(5) 0.78946(5) 0.0360(2) Uani 1 1 d . . . . .
Ni2 Ni 0.85423(6) 0.64971(5) 0.42622(5) 0.0343(2) Uani 1 1 d . . . . .
Ni3 Ni 0.44961(6) 0.71541(5) 0.35063(5) 0.0356(2) Uani 1 1 d . . . . .
Ni4 Ni 0.60752(6) 0.24735(5) 0.28921(5) 0.0333(2) Uani 1 1 d . . . . .
N1 N 0.7806(4) 0.7207(4) 0.9095(3) 0.0412(14) Uani 1 1 d . . . . .
N2 N 0.7027(4) 0.7635(5) 0.9986(4) 0.066(2) Uani 1 1 d D . . . .
H2 H 0.655611 0.780017 1.016445 0.079 Uiso 1 1 calc DR U . . .
N3 N 0.6653(4) 0.7107(3) 0.7728(3) 0.0355(13) Uani 1 1 d . . . . .
N4 N 0.4017(4) 0.7751(4) 0.8363(3) 0.0418(14) Uani 1 1 d . . . . .
N5 N 0.4900(5) 0.8113(6) 0.9598(4) 0.085(3) Uani 1 1 d D . . . .
H5 H 0.539716 0.814974 0.996958 0.102 Uiso 1 1 calc DR U . . .
N6 N 0.5247(4) 0.7331(3) 0.7457(3) 0.0351(12) Uani 1 1 d . . . . .
N7 N 0.9195(4) 0.6531(4) 0.8160(4) 0.0445(14) Uani 1 1 d . . . . .
N8 N 0.9757(5) 0.5486(4) 0.8040(5) 0.082(3) Uani 1 1 d . . . . .
H8 H 0.972494 0.494452 0.787417 0.099 Uiso 1 1 calc DR U . . .
N9 N 0.7292(4) 0.5560(4) 0.7490(3) 0.0376(13) Uani 1 1 d . . . . .
N10 N 0.6878(4) 0.2767(4) 0.6894(3) 0.0420(14) Uani 1 1 d . . . . .
N11 N 0.8433(5) 0.3472(4) 0.7710(5) 0.066(2) Uani 1 1 d . . . . .
H11 H 0.899301 0.391282 0.798827 0.080 Uiso 1 1 calc DR U . . .
N12 N 0.6407(4) 0.4157(3) 0.7045(3) 0.0357(13) Uani 1 1 d . . . . .
N13 N 0.8824(4) 0.8190(4) 0.8224(3) 0.0415(14) Uani 1 1 d . . . . .
N14 N 0.9519(5) 0.9206(4) 0.7850(3) 0.0606(19) Uani 1 1 d . . . . .
H14 H 0.965283 0.943792 0.749908 0.073 Uiso 1 1 calc DR U . . .
N15 N 0.8213(4) 0.6830(3) 0.6734(3) 0.0340(12) Uani 1 1 d . . . . .
N16 N 0.9250(4) 0.7858(3) 0.4906(4) 0.0446(15) Uani 1 1 d . . . . .
N17 N 0.9098(5) 0.8986(4) 0.5897(3) 0.067(2) Uani 1 1 d . . . . .
H17 H 0.897605 0.927116 0.636556 0.080 Uiso 1 1 calc DR U . . .
N18 N 0.8377(4) 0.6695(3) 0.5462(3) 0.0323(12) Uani 1 1 d . . . . .
N19 N 0.8572(4) 0.6491(4) 0.3087(3) 0.0415(14) Uani 1 1 d . . . . .
N20 N 0.7874(6) 0.6474(6) 0.1938(4) 0.095(3) Uani 1 1 d D U . . .
H20C H 0.742405 0.653531 0.160242 0.114 Uiso 1 1 calc DR U . . .
N21 N 0.7214(4) 0.6674(3) 0.3907(3) 0.0358(12) Uani 1 1 d . . . . .
N22 N 0.4846(4) 0.7128(4) 0.2400(3) 0.0386(13) Uani 1 1 d . . . . .
N23 N 0.5883(5) 0.7145(5) 0.1690(4) 0.068(2) Uani 1 1 d D U . . .
H23A H 0.641870 0.708526 0.155331 0.082 Uiso 1 1 calc DR U . . .
N24 N 0.5822(4) 0.6935(3) 0.3661(3) 0.0351(12) Uani 1 1 d . . . . .
N25 N 0.5267(4) 0.8503(4) 0.4146(3) 0.0418(14) Uani 1 1 d . . . . .
N26 N 0.6115(4) 0.9605(4) 0.5396(4) 0.0593(18) Uani 1 1 d . . . . .
H26 H 0.631666 0.987512 0.594574 0.071 Uiso 1 1 calc DR U . . .
N27 N 0.4395(4) 0.7363(3) 0.4712(3) 0.0354(12) Uani 1 1 d . . . . .
N28 N 0.4648(4) 0.8844(3) 0.7440(3) 0.0387(13) Uani 1 1 d . . . . .
N29 N 0.5288(5) 0.9882(4) 0.7069(4) 0.072(2) Uani 1 1 d . . . . .
H29 H 0.548756 1.010738 0.672904 0.086 Uiso 1 1 calc DR U . . .
N30 N 0.4118(4) 0.7503(3) 0.5952(3) 0.0342(12) Uani 1 1 d . . . . .
N31 N 0.9816(4) 0.6122(3) 0.4350(3) 0.0382(13) Uani 1 1 d . . . . .
N32 N 1.0363(4) 0.5059(3) 0.3971(4) 0.0580(18) Uani 1 1 d . . . . .
H32A H 1.031421 0.451282 0.374299 0.070 Uiso 1 1 calc DR U . . .
N33 N 0.7901(4) 0.5171(3) 0.3811(3) 0.0350(12) Uani 1 1 d . . . . .
N34 N 0.7457(4) 0.2361(3) 0.3082(3) 0.0359(12) Uani 1 1 d . . . . .
N35 N 0.9070(4) 0.2932(3) 0.3514(4) 0.0586(18) Uani 1 1 d . . . . .
H35 H 0.965341 0.334792 0.370437 0.070 Uiso 1 1 calc DR U . . .
N36 N 0.7011(4) 0.3761(3) 0.3381(3) 0.0347(12) Uani 1 1 d . . . . .
C1 C 0.8362(6) 0.7323(6) 0.9910(4) 0.054(2) Uani 1 1 d . . . . .
H1A H 0.902496 0.777829 1.009773 0.065 Uiso 1 1 calc R U . . .
H1B H 0.844164 0.677507 0.987440 0.065 Uiso 1 1 calc R U . . .
C2 C 0.7763(7) 0.7591(8) 1.0509(5) 0.081(3) Uani 1 1 d D . . . .
H2A H 0.751146 0.714969 1.071953 0.098 Uiso 1 1 calc R U . . .
H2AB H 0.814378 0.815968 1.098665 0.098 Uiso 1 1 calc R U . . .
C3 C 0.7046(5) 0.7416(4) 0.9185(4) 0.0409(16) Uani 1 1 d . . . . .
C4 C 0.6396(5) 0.7377(4) 0.8458(4) 0.0379(15) Uani 1 1 d . . . . .
C5 C 0.5951(5) 0.7100(4) 0.7167(4) 0.0354(15) Uani 1 1 d . . . . .
H5A H 0.595159 0.694067 0.659796 0.043 Uiso 1 1 calc R U . . .
C6 C 0.5516(5) 0.7521(4) 0.8295(4) 0.0375(15) Uani 1 1 d . . . . .
C7 C 0.4848(5) 0.7789(5) 0.8760(4) 0.0420(17) Uani 1 1 d . . . . .
C8 C 0.3461(6) 0.8031(6) 0.8963(4) 0.059(2) Uani 1 1 d . . . . .
H8A H 0.286972 0.753632 0.887273 0.071 Uiso 1 1 calc R U . . .
H8B H 0.324595 0.849150 0.889679 0.071 Uiso 1 1 calc R U . . .
C9 C 0.4160(7) 0.8375(8) 0.9834(5) 0.091(4) Uani 1 1 d D . . . .
H9A H 0.437815 0.901369 1.013529 0.109 Uiso 1 1 calc R U . . .
H9AB H 0.386565 0.809893 1.017866 0.109 Uiso 1 1 calc R U . . .
C10 C 1.0284(6) 0.6936(6) 0.8426(6) 0.064(2) Uani 1 1 d . . . . .
H10A H 1.051862 0.740743 0.899874 0.077 Uiso 1 1 calc R U . . .
H10B H 1.052106 0.717695 0.803848 0.077 Uiso 1 1 calc R U . . .
C11 C 1.0641(6) 0.6193(6) 0.8398(6) 0.076(3) Uani 1 1 d . . . . .
H11A H 1.110124 0.612820 0.804674 0.092 Uiso 1 1 calc R U . . .
H11B H 1.096552 0.628016 0.896645 0.092 Uiso 1 1 calc R U . . .
C12 C 0.8963(5) 0.5711(5) 0.7972(4) 0.0421(17) Uani 1 1 d . . . . .
C13 C 0.7918(5) 0.5153(4) 0.7641(4) 0.0357(15) Uani 1 1 d . . . . .
C14 C 0.6400(5) 0.4937(4) 0.7136(4) 0.0375(15) Uani 1 1 d . . . . .
H14A H 0.581803 0.503850 0.696583 0.045 Uiso 1 1 calc R U . . .
C15 C 0.7390(5) 0.4295(4) 0.7376(4) 0.0385(16) Uani 1 1 d . . . . .
C16 C 0.7569(5) 0.3513(5) 0.7327(4) 0.0449(17) Uani 1 1 d . . . . .
C17 C 0.7269(7) 0.2108(5) 0.6955(6) 0.064(2) Uani 1 1 d . . . . .
H17A H 0.732746 0.174919 0.640467 0.076 Uiso 1 1 calc R U . . .
H17B H 0.682982 0.172444 0.714511 0.076 Uiso 1 1 calc R U . . .
C18 C 0.8260(7) 0.2592(7) 0.7577(9) 0.104(4) Uani 1 1 d . . . . .
H18A H 0.825341 0.252204 0.810290 0.125 Uiso 1 1 calc R U . . .
H18B H 0.876861 0.239230 0.735040 0.125 Uiso 1 1 calc R U . . .
C19 C 0.9231(6) 0.9007(5) 0.8987(4) 0.055(2) Uani 1 1 d . . . . .
H19A H 0.966269 0.895413 0.943407 0.066 Uiso 1 1 calc R U . . .
H19B H 0.869631 0.917572 0.919520 0.066 Uiso 1 1 calc R U . . .
C20 C 0.9825(7) 0.9668(5) 0.8708(5) 0.068(3) Uani 1 1 d . . . . .
H20A H 0.965569 1.019809 0.888327 0.082 Uiso 1 1 calc R U . . .
H20B H 1.054426 0.983113 0.893168 0.082 Uiso 1 1 calc R U . . .
C21 C 0.8991(5) 0.8358(4) 0.7608(4) 0.0427(17) Uani 1 1 d . . . . .
C22 C 0.8642(5) 0.7645(4) 0.6778(4) 0.0353(15) Uani 1 1 d . . . . .
C23 C 0.8079(5) 0.6295(4) 0.5938(4) 0.0343(15) Uani 1 1 d . . . . .
H23 H 0.779522 0.568119 0.572955 0.041 Uiso 1 1 calc R U . . .
C24 C 0.8709(5) 0.7550(4) 0.5988(4) 0.0379(15) Uani 1 1 d . . . . .
C25 C 0.9056(5) 0.8153(4) 0.5629(4) 0.0441(17) Uani 1 1 d . . . . .
C26 C 0.9523(7) 0.8589(5) 0.4667(5) 0.066(2) Uani 1 1 d . . . . .
H26A H 0.910086 0.843289 0.410623 0.079 Uiso 1 1 calc R U . . .
H26B H 1.022148 0.875550 0.465796 0.079 Uiso 1 1 calc R U . . .
C27 C 0.9359(7) 0.9335(5) 0.5340(5) 0.068(3) Uani 1 1 d . . . . .
H27A H 0.996885 0.985664 0.561553 0.082 Uiso 1 1 calc R U . . .
H27B H 0.882209 0.948784 0.509908 0.082 Uiso 1 1 calc R U . . .
C28 C 0.9176(7) 0.6327(7) 0.2503(5) 0.075(3) Uani 1 1 d . . . . .
H28A H 0.929518 0.578361 0.242682 0.090 Uiso 1 1 calc R U . . .
H28B H 0.982116 0.680977 0.272687 0.090 Uiso 1 1 calc R U . . .
C29 C 0.8621(9) 0.6249(10) 0.1669(7) 0.119(5) Uani 1 1 d D U . . .
H29A H 0.901318 0.666266 0.148137 0.143 Uiso 1 1 calc R U . . .
H29B H 0.838489 0.565112 0.122379 0.143 Uiso 1 1 calc R U . . .
C30 C 0.7827(6) 0.6604(5) 0.2731(4) 0.0440(17) Uani 1 1 d . . . . .
C31 C 0.7081(5) 0.6733(4) 0.3157(4) 0.0373(15) Uani 1 1 d . . . . .
C32 C 0.6440(5) 0.6796(4) 0.4175(4) 0.0367(15) Uani 1 1 d . . . . .
H32 H 0.634229 0.678370 0.468663 0.044 Uiso 1 1 calc R U . . .
C33 C 0.6223(5) 0.6903(4) 0.3007(4) 0.0348(15) Uani 1 1 d . . . . .
C34 C 0.5675(5) 0.7050(4) 0.2356(4) 0.0378(16) Uani 1 1 d . . . . .
C35 C 0.4435(6) 0.7257(6) 0.1677(5) 0.054(2) Uani 1 1 d . . . . .
H35A H 0.427448 0.779099 0.185784 0.064 Uiso 1 1 calc R U . . .
H35B H 0.382826 0.675736 0.130530 0.064 Uiso 1 1 calc R U . . .
C36 C 0.5238(6) 0.7337(6) 0.1227(5) 0.062(2) Uani 1 1 d D U . . .
H36A H 0.499680 0.691327 0.063239 0.074 Uiso 1 1 calc R U . . .
H36B H 0.552478 0.793131 0.126583 0.074 Uiso 1 1 calc R U . . .
C37 C 0.6028(6) 0.9150(5) 0.4002(5) 0.059(2) Uani 1 1 d . . . . .
H37A H 0.572415 0.930833 0.357424 0.071 Uiso 1 1 calc R U . . .
H37B H 0.653376 0.891659 0.381262 0.071 Uiso 1 1 calc R U . . .
C38 C 0.6485(7) 0.9937(5) 0.4854(5) 0.061(2) Uani 1 1 d . . . . .
H38A H 0.721510 1.014188 0.500615 0.073 Uiso 1 1 calc R U . . .
H38B H 0.627070 1.042100 0.485542 0.073 Uiso 1 1 calc R U . . .
C39 C 0.5380(5) 0.8783(4) 0.4939(4) 0.0428(17) Uani 1 1 d . . . . .
C40 C 0.4831(5) 0.8227(4) 0.5269(4) 0.0408(16) Uani 1 1 d . . . . .
C41 C 0.3984(5) 0.6968(4) 0.5158(4) 0.0366(15) Uani 1 1 d . . . . .
H41 H 0.362842 0.636077 0.493094 0.044 Uiso 1 1 calc R U . . .
C42 C 0.4632(5) 0.8301(4) 0.6020(4) 0.0410(16) Uani 1 1 d . . . . .
C43 C 0.4891(5) 0.9019(4) 0.6843(4) 0.0425(17) Uani 1 1 d . . . . .
C44 C 0.5011(6) 0.9671(4) 0.8198(4) 0.0511(19) Uani 1 1 d . . . . .
H44A H 0.556843 0.969539 0.860589 0.061 Uiso 1 1 calc R U . . .
H44B H 0.447877 0.973987 0.846703 0.061 Uiso 1 1 calc R U . . .
C45 C 0.5347(7) 1.0373(5) 0.7888(5) 0.060(2) Uani 1 1 d . . . . .
H45A H 0.490193 1.070635 0.792254 0.072 Uiso 1 1 calc R U . . .
H45B H 0.603088 1.077683 0.820728 0.072 Uiso 1 1 calc R U . . .
C46 C 1.0884(5) 0.6496(5) 0.4435(5) 0.0475(18) Uani 1 1 d . . . . .
H46A H 1.123344 0.696277 0.500402 0.057 Uiso 1 1 calc R U . . .
H46B H 1.098646 0.674067 0.402127 0.057 Uiso 1 1 calc R U . . .
C47 C 1.1260(5) 0.5743(5) 0.4274(5) 0.0492(19) Uani 1 1 d . . . . .
H47A H 1.163660 0.569600 0.385312 0.059 Uiso 1 1 calc R U . . .
H47B H 1.167029 0.579133 0.479542 0.059 Uiso 1 1 calc R U . . .
C48 C 0.9587(5) 0.5289(4) 0.4052(4) 0.0392(16) Uani 1 1 d . . . . .
C49 C 0.8544(5) 0.4747(4) 0.3799(4) 0.0339(14) Uani 1 1 d . . . . .
C50 C 0.7006(5) 0.4571(4) 0.3560(4) 0.0357(15) Uani 1 1 d . . . . .
H50 H 0.641837 0.469791 0.351181 0.043 Uiso 1 1 calc R U . . .
C51 C 0.8005(5) 0.3872(4) 0.3533(4) 0.0349(15) Uani 1 1 d . . . . .
C52 C 0.8191(5) 0.3065(4) 0.3379(4) 0.0381(15) Uani 1 1 d . . . . .
C53 C 0.7815(5) 0.1644(5) 0.2987(5) 0.0519(19) Uani 1 1 d . . . . .
H53A H 0.761485 0.122573 0.239249 0.062 Uiso 1 1 calc R U . . .
H53B H 0.754948 0.133347 0.331720 0.062 Uiso 1 1 calc R U . . .
C54 C 0.8932(5) 0.2071(5) 0.3315(6) 0.059(2) Uani 1 1 d . . . . .
H54A H 0.918613 0.198862 0.381522 0.070 Uiso 1 1 calc R U . . .
H54B H 0.925523 0.184255 0.288069 0.070 Uiso 1 1 calc R U . . .
O1S O 0.500000 0.500000 0.500000 0.175(13) Uiso 0.5 2 d S . P . .
Cl1 Cl 0.8286(4) 1.1451(4) 0.9187(3) 0.168(2) Uani 1 1 d . U . . .
O1 O 0.9215(10) 1.2003(15) 0.9233(12) 0.301(10) Uani 1 1 d . U . . .
O2 O 0.7794(13) 1.0891(14) 0.8408(10) 0.356(13) Uani 1 1 d . U . . .
O3 O 0.7762(11) 1.1886(13) 0.9568(11) 0.275(10) Uani 1 1 d . U . . .
O4 O 0.850(2) 1.1067(15) 0.9759(13) 0.350(13) Uani 1 1 d . U . . .
Cl2 Cl 0.8005(2) 0.95111(15) 1.27872(14) 0.0735(7) Uani 1 1 d . . . . .
O5 O 0.8545(6) 0.9907(5) 1.2351(5) 0.097(2) Uani 1 1 d . . . . .
O6 O 0.7005(6) 0.9285(7) 1.2362(5) 0.135(4) Uani 1 1 d . . . . .
O7 O 0.8132(9) 0.8761(5) 1.2756(6) 0.149(4) Uani 1 1 d . . . . .
O8 O 0.8192(6) 1.0113(5) 1.3617(4) 0.106(3) Uani 1 1 d . . . . .

loop_
_atom_site_aniso_label
_atom_site_aniso_U_11
_atom_site_aniso_U_22
_atom_site_aniso_U_33
_atom_site_aniso_U_23
_atom_site_aniso_U_13
_atom_site_aniso_U_12
Ni1 0.0358(5) 0.0407(5) 0.0312(4) 0.0169(4) 0.0093(4) 0.0108(4)
Ni2 0.0400(5) 0.0333(5) 0.0316(4) 0.0165(4) 0.0107(4) 0.0120(4)
Ni3 0.0392(5) 0.0368(5) 0.0319(4) 0.0155(4) 0.0103(4) 0.0135(4)
Ni4 0.0346(5) 0.0342(5) 0.0283(4) 0.0115(4) 0.0092(4) 0.0104(4)
N1 0.038(3) 0.052(4) 0.031(3) 0.019(3) 0.005(3) 0.013(3)
N2 0.075(5) 0.092(5) 0.036(3) 0.027(4) 0.023(3) 0.034(4)
N3 0.039(3) 0.036(3) 0.027(3) 0.013(2) 0.009(2) 0.009(2)
N4 0.043(3) 0.048(3) 0.032(3) 0.013(3) 0.015(3) 0.016(3)
N5 0.105(6) 0.117(7) 0.029(3) 0.025(4) 0.020(4) 0.039(6)
N6 0.036(3) 0.038(3) 0.028(3) 0.013(2) 0.006(2) 0.012(3)
N7 0.038(3) 0.051(4) 0.043(3) 0.024(3) 0.010(3) 0.010(3)
N8 0.036(4) 0.063(5) 0.119(7) 0.012(5) 0.002(4) 0.021(4)
N9 0.040(3) 0.044(3) 0.035(3) 0.021(3) 0.013(3) 0.016(3)
N10 0.044(3) 0.044(3) 0.040(3) 0.018(3) 0.012(3) 0.018(3)
N11 0.041(4) 0.063(4) 0.104(6) 0.043(4) 0.013(4) 0.026(3)
N12 0.038(3) 0.038(3) 0.030(3) 0.013(2) 0.011(2) 0.012(3)
N13 0.045(3) 0.039(3) 0.033(3) 0.012(3) 0.010(3) 0.009(3)
N14 0.080(5) 0.040(4) 0.043(4) 0.014(3) 0.013(3) 0.003(3)
N15 0.036(3) 0.034(3) 0.032(3) 0.016(2) 0.011(2) 0.008(2)
N16 0.057(4) 0.030(3) 0.045(3) 0.020(3) 0.012(3) 0.006(3)
N17 0.103(6) 0.040(4) 0.065(4) 0.027(3) 0.042(4) 0.023(4)
N18 0.042(3) 0.030(3) 0.025(3) 0.012(2) 0.010(2) 0.012(2)
N19 0.045(3) 0.052(4) 0.044(3) 0.027(3) 0.022(3) 0.028(3)
N20 0.103(6) 0.166(9) 0.050(4) 0.062(5) 0.040(4) 0.064(6)
N21 0.044(3) 0.036(3) 0.031(3) 0.019(2) 0.010(2) 0.015(3)
N22 0.040(3) 0.041(3) 0.035(3) 0.017(3) 0.011(3) 0.013(3)
N23 0.071(5) 0.106(6) 0.047(4) 0.052(4) 0.022(3) 0.032(4)
N24 0.032(3) 0.042(3) 0.035(3) 0.019(3) 0.014(2) 0.012(2)
N25 0.051(4) 0.039(3) 0.038(3) 0.020(3) 0.014(3) 0.015(3)
N26 0.069(4) 0.043(4) 0.046(4) 0.015(3) 0.008(3) -0.001(3)
N27 0.037(3) 0.037(3) 0.031(3) 0.014(2) 0.008(2) 0.012(2)
N28 0.042(3) 0.032(3) 0.033(3) 0.008(2) 0.009(3) 0.008(3)
N29 0.120(7) 0.036(4) 0.049(4) 0.014(3) 0.030(4) 0.015(4)
N30 0.040(3) 0.032(3) 0.028(3) 0.013(2) 0.011(2) 0.007(2)
N31 0.041(3) 0.036(3) 0.040(3) 0.021(3) 0.009(3) 0.013(3)
N32 0.040(4) 0.051(4) 0.068(4) 0.012(3) 0.013(3) 0.013(3)
N33 0.039(3) 0.032(3) 0.031(3) 0.015(2) 0.006(2) 0.009(3)
N34 0.037(3) 0.034(3) 0.038(3) 0.013(2) 0.013(2) 0.016(3)
N35 0.041(4) 0.057(4) 0.069(4) 0.019(4) 0.007(3) 0.020(3)
N36 0.035(3) 0.036(3) 0.031(3) 0.015(2) 0.007(2) 0.009(2)
C1 0.057(5) 0.071(5) 0.038(4) 0.027(4) 0.011(4) 0.021(4)
C2 0.094(7) 0.146(10) 0.044(5) 0.056(6) 0.026(5) 0.077(7)
C3 0.045(4) 0.041(4) 0.035(4) 0.018(3) 0.008(3) 0.014(3)
C4 0.039(4) 0.041(4) 0.036(4) 0.019(3) 0.012(3) 0.014(3)
C5 0.037(4) 0.044(4) 0.025(3) 0.017(3) 0.010(3) 0.011(3)
C6 0.037(4) 0.039(4) 0.034(3) 0.015(3) 0.011(3) 0.010(3)
C7 0.048(4) 0.056(4) 0.029(3) 0.018(3) 0.019(3) 0.024(4)
C8 0.059(5) 0.082(6) 0.032(4) 0.014(4) 0.019(4) 0.030(5)
C9 0.078(7) 0.152(10) 0.041(5) 0.016(6) 0.027(5) 0.065(7)
C10 0.041(4) 0.063(5) 0.070(6) 0.020(5) 0.009(4) 0.008(4)
C11 0.036(4) 0.094(7) 0.092(7) 0.038(6) 0.006(5) 0.020(5)
C12 0.032(4) 0.057(5) 0.037(4) 0.017(3) 0.010(3) 0.020(3)
C13 0.030(3) 0.050(4) 0.034(3) 0.021(3) 0.013(3) 0.018(3)
C14 0.033(3) 0.038(4) 0.041(4) 0.020(3) 0.001(3) 0.011(3)
C15 0.037(4) 0.045(4) 0.037(4) 0.018(3) 0.009(3) 0.018(3)
C16 0.044(4) 0.060(5) 0.045(4) 0.029(4) 0.017(3) 0.027(4)
C17 0.076(6) 0.057(5) 0.074(6) 0.033(5) 0.025(5) 0.038(5)
C18 0.055(6) 0.075(7) 0.191(13) 0.074(8) 0.009(7) 0.027(5)
C19 0.072(5) 0.043(4) 0.038(4) 0.012(3) 0.019(4) 0.010(4)
C20 0.089(7) 0.044(5) 0.043(4) 0.007(4) 0.016(4) -0.002(4)
C21 0.047(4) 0.037(4) 0.034(4) 0.008(3) 0.011(3) 0.010(3)
C22 0.040(4) 0.033(3) 0.032(3) 0.012(3) 0.014(3) 0.011(3)
C23 0.040(4) 0.032(3) 0.031(3) 0.016(3) 0.006(3) 0.010(3)
C24 0.046(4) 0.029(3) 0.041(4) 0.017(3) 0.012(3) 0.012(3)
C25 0.052(4) 0.040(4) 0.039(4) 0.020(3) 0.011(3) 0.012(3)
C26 0.098(7) 0.044(4) 0.057(5) 0.029(4) 0.029(5) 0.016(5)
C27 0.112(8) 0.049(5) 0.060(5) 0.034(4) 0.038(5) 0.030(5)
C28 0.083(6) 0.130(9) 0.059(5) 0.057(6) 0.039(5) 0.072(7)
C29 0.147(11) 0.199(14) 0.084(8) 0.088(9) 0.074(7) 0.109(10)
C30 0.057(5) 0.049(4) 0.038(4) 0.024(3) 0.027(4) 0.022(4)
C31 0.045(4) 0.036(4) 0.034(3) 0.017(3) 0.012(3) 0.015(3)
C32 0.042(4) 0.045(4) 0.027(3) 0.017(3) 0.012(3) 0.018(3)
C33 0.039(4) 0.036(4) 0.031(3) 0.018(3) 0.012(3) 0.011(3)
C34 0.047(4) 0.037(4) 0.027(3) 0.014(3) 0.007(3) 0.013(3)
C35 0.055(5) 0.068(5) 0.053(4) 0.036(4) 0.016(4) 0.028(4)
C36 0.066(5) 0.085(6) 0.045(4) 0.040(4) 0.017(4) 0.026(5)
C37 0.076(6) 0.050(5) 0.049(4) 0.024(4) 0.023(4) 0.010(4)
C38 0.077(6) 0.047(5) 0.060(5) 0.030(4) 0.025(4) 0.009(4)
C39 0.042(4) 0.037(4) 0.046(4) 0.019(3) 0.010(3) 0.009(3)
C40 0.048(4) 0.037(4) 0.032(3) 0.013(3) 0.013(3) 0.009(3)
C41 0.037(4) 0.033(3) 0.032(3) 0.010(3) 0.008(3) 0.009(3)
C42 0.048(4) 0.033(4) 0.033(3) 0.010(3) 0.008(3) 0.008(3)
C43 0.048(4) 0.034(4) 0.038(4) 0.012(3) 0.012(3) 0.008(3)
C44 0.061(5) 0.040(4) 0.039(4) 0.006(3) 0.012(4) 0.014(4)
C45 0.080(6) 0.038(4) 0.045(4) 0.006(4) 0.016(4) 0.011(4)
C46 0.039(4) 0.051(4) 0.045(4) 0.020(4) 0.008(3) 0.007(3)
C47 0.038(4) 0.053(5) 0.049(4) 0.018(4) 0.012(3) 0.011(3)
C48 0.044(4) 0.042(4) 0.032(3) 0.016(3) 0.013(3) 0.013(3)
C49 0.035(3) 0.038(4) 0.030(3) 0.017(3) 0.009(3) 0.013(3)
C50 0.035(4) 0.036(4) 0.034(3) 0.011(3) 0.012(3) 0.015(3)
C51 0.042(4) 0.029(3) 0.028(3) 0.008(3) 0.010(3) 0.010(3)
C52 0.043(4) 0.040(4) 0.036(3) 0.017(3) 0.011(3) 0.020(3)
C53 0.045(4) 0.034(4) 0.067(5) 0.014(4) 0.010(4) 0.013(3)
C54 0.054(5) 0.048(5) 0.073(5) 0.021(4) 0.012(4) 0.026(4)
Cl1 0.141(4) 0.205(5) 0.101(3) 0.015(3) 0.018(3) 0.053(4)
O1 0.090(8) 0.42(2) 0.304(19) 0.107(17) 0.048(11) 0.020(12)
O2 0.225(16) 0.39(2) 0.183(13) -0.118(14) -0.064(12) 0.092(16)
O3 0.159(11) 0.33(2) 0.255(16) -0.006(14) 0.075(11) 0.135(13)
O4 0.51(3) 0.34(2) 0.265(19) 0.194(17) 0.014(18) 0.20(2)
Cl2 0.0895(17) 0.0582(13) 0.0653(14) 0.0294(11) 0.0242(13) 0.0096(12)
O5 0.107(6) 0.091(5) 0.103(5) 0.053(4) 0.053(5) 0.024(4)
O6 0.087(6) 0.172(9) 0.107(6) 0.066(6) 0.001(5) -0.009(6)
O7 0.280(13) 0.077(5) 0.117(7) 0.054(5) 0.054(8) 0.087(7)
O8 0.140(7) 0.085(5) 0.066(4) 0.016(4) 0.027(4) 0.024(5)

loop_
_atom_type_symbol
_atom_type_description
_atom_type_scat_dispersion_real
_atom_type_scat_dispersion_imag
_atom_type_scat_source
C C 0.0033 0.0016 'International Tables Vol C Tables 4.2.6.8 and 6.1.1.4'
H H 0.0000 0.0000 'International Tables Vol C Tables 4.2.6.8 and 6.1.1.4'
Cl Cl 0.1484 0.1585 'International Tables Vol C Tables 4.2.6.8 and 6.1.1.4'
N N 0.0061 0.0033 'International Tables Vol C Tables 4.2.6.8 and 6.1.1.4'
Ni Ni 0.3393 1.1124 'International Tables Vol C Tables 4.2.6.8 and 6.1.1.4'
O O 0.0106 0.0060 'International Tables Vol C Tables 4.2.6.8 and 6.1.1.4'

loop_
_geom_angle_atom_site_label_1
_geom_angle_atom_site_label_2
_geom_angle_atom_site_label_3
_geom_angle
_geom_angle_site_symmetry_1
_geom_angle_site_symmetry_3
_geom_angle_publ_flag
N7 Ni1 N9 79.0(2) . . ?
N7 Ni1 N1 93.9(2) . . ?
N9 Ni1 N1 94.5(2) . . ?
N7 Ni1 N13 95.8(2) . . ?
N9 Ni1 N13 172.8(2) . . ?
N1 Ni1 N13 90.8(2) . . ?
N7 Ni1 N3 169.3(2) . . ?
N9 Ni1 N3 93.3(2) . . ?
N1 Ni1 N3 79.1(2) . . ?
N13 Ni1 N3 92.4(2) . . ?
N7 Ni1 N15 92.1(2) . . ?
N9 Ni1 N15 96.0(2) . . ?
N1 Ni1 N15 168.7(2) . . ?
N13 Ni1 N15 79.0(2) . . ?
N3 Ni1 N15 96.2(2) . . ?
N33 Ni2 N19 94.8(2) . . ?
N33 Ni2 N18 92.7(2) . . ?
N19 Ni2 N18 168.2(2) . . ?
N33 Ni2 N21 94.6(2) . . ?
N19 Ni2 N21 78.8(2) . . ?
N18 Ni2 N21 91.6(2) . . ?
N33 Ni2 N16 171.4(2) . . ?
N19 Ni2 N16 93.5(2) . . ?
N18 Ni2 N16 79.4(2) . . ?
N21 Ni2 N16 89.1(2) . . ?
N33 Ni2 N31 78.2(2) . . ?
N19 Ni2 N31 91.8(2) . . ?
N18 Ni2 N31 98.6(2) . . ?
N21 Ni2 N31 167.8(2) . . ?
N16 Ni2 N31 99.4(2) . . ?
N27 Ni3 N24 95.4(2) . . ?
N27 Ni3 N12 95.3(2) . 2_666 ?
N24 Ni3 N12 95.4(2) . 2_666 ?
N27 Ni3 N10 94.6(2) . 2_666 ?
N24 Ni3 N10 169.0(2) . 2_666 ?
N12 Ni3 N10 79.2(2) 2_666 2_666 ?
N27 Ni3 N22 169.6(2) . . ?
N24 Ni3 N22 79.0(2) . . ?
N12 Ni3 N22 93.9(2) 2_666 . ?
N10 Ni3 N22 91.7(2) 2_666 . ?
N27 Ni3 N25 79.4(2) . . ?
N24 Ni3 N25 90.5(2) . . ?
N12 Ni3 N25 172.5(2) 2_666 . ?
N10 Ni3 N25 95.8(2) 2_666 . ?
N22 Ni3 N25 91.9(2) . . ?
N36 Ni4 N34 78.4(2) . . ?
N36 Ni4 N28 168.6(2) . 2_666 ?
N34 Ni4 N28 92.1(2) . 2_666 ?
N36 Ni4 N4 94.8(2) . 2_666 ?
N34 Ni4 N4 92.2(2) . 2_666 ?
N28 Ni4 N4 91.8(2) 2_666 2_666 ?
N36 Ni4 N6 97.1(2) . 2_666 ?
N34 Ni4 N6 169.8(2) . 2_666 ?
N28 Ni4 N6 93.3(2) 2_666 2_666 ?
N4 Ni4 N6 79.0(2) 2_666 2_666 ?
N36 Ni4 N30 95.54(19) . 2_666 ?
N34 Ni4 N30 95.1(2) . 2_666 ?
N28 Ni4 N30 78.9(2) 2_666 2_666 ?
N4 Ni4 N30 168.3(2) 2_666 2_666 ?
N6 Ni4 N30 94.5(2) 2_666 2_666 ?
C3 N1 C1 108.7(6) . . ?
C3 N1 Ni1 114.2(4) . . ?
C1 N1 Ni1 136.8(5) . . ?
C3 N2 C2 117.2(6) . . ?
C3 N2 H2 121.4 . . ?
C2 N2 H2 121.4 . . ?
C5 N3 C4 104.8(6) . . ?
C5 N3 Ni1 143.1(4) . . ?
C4 N3 Ni1 112.0(4) . . ?
C7 N4 C8 109.2(6) . . ?
C7 N4 Ni4 113.0(4) . 2_666 ?
C8 N4 Ni4 136.7(5) . 2_666 ?
C9 N5 C7 117.9(6) . . ?
C9 N5 H5 121.0 . . ?
C7 N5 H5 121.0 . . ?
C5 N6 C6 105.0(5) . . ?
C5 N6 Ni4 143.1(4) . 2_666 ?
C6 N6 Ni4 111.9(4) . 2_666 ?
C12 N7 C10 108.1(6) . . ?
C12 N7 Ni1 114.1(5) . . ?
C10 N7 Ni1 137.4(5) . . ?
C12 N8 C11 113.2(7) . . ?
C12 N8 H8 123.4 . . ?
C11 N8 H8 123.4 . . ?
C14 N9 C13 105.2(6) . . ?
C14 N9 Ni1 141.2(5) . . ?
C13 N9 Ni1 113.5(4) . . ?
C16 N10 C17 107.4(6) . . ?
C16 N10 Ni3 113.5(5) . 2_666 ?
C17 N10 Ni3 138.1(5) . 2_666 ?
C16 N11 C18 108.3(7) . . ?
C16 N11 H11 125.9 . . ?
C18 N11 H11 125.9 . . ?
C14 N12 C15 104.9(5) . . ?
C14 N12 Ni3 141.9(5) . 2_666 ?
C15 N12 Ni3 112.9(4) . 2_666 ?
C21 N13 C19 108.4(6) . . ?
C21 N13 Ni1 114.4(4) . . ?
C19 N13 Ni1 137.0(5) . . ?
C21 N14 C20 112.5(6) . . ?
C21 N14 H14 123.7 . . ?
C20 N14 H14 123.7 . . ?
C23 N15 C22 104.5(5) . . ?
C23 N15 Ni1 144.5(4) . . ?
C22 N15 Ni1 111.0(4) . . ?
C25 N16 C26 106.7(6) . . ?
C25 N16 Ni2 111.1(4) . . ?
C26 N16 Ni2 135.9(5) . . ?
C25 N17 C27 111.5(6) . . ?
C25 N17 H17 124.2 . . ?
C27 N17 H17 124.2 . . ?
C23 N18 C24 103.8(5) . . ?
C23 N18 Ni2 144.2(4) . . ?
C24 N18 Ni2 112.0(4) . . ?
C30 N19 C28 108.0(6) . . ?
C30 N19 Ni2 113.8(4) . . ?
C28 N19 Ni2 138.0(5) . . ?
C30 N20 C29 119.6(7) . . ?
C30 N20 H20C 120.2 . . ?
C29 N20 H20C 120.2 . . ?
C32 N21 C31 105.1(5) . . ?
C32 N21 Ni2 142.2(4) . . ?
C31 N21 Ni2 112.5(4) . . ?
C34 N22 C35 108.6(6) . . ?
C34 N22 Ni3 114.0(4) . . ?
C35 N22 Ni3 137.1(5) . . ?
C34 N23 C36 117.5(6) . . ?
C34 N23 H23A 121.3 . . ?
C36 N23 H23A 121.3 . . ?
C32 N24 C33 105.1(5) . . ?
C32 N24 Ni3 142.4(4) . . ?
C33 N24 Ni3 112.5(4) . . ?
C39 N25 C37 107.8(6) . . ?
C39 N25 Ni3 112.3(4) . . ?
C37 N25 Ni3 134.8(5) . . ?
C39 N26 C38 110.4(6) . . ?
C39 N26 H26 124.8 . . ?
C38 N26 H26 124.8 . . ?
C41 N27 C40 104.4(5) . . ?
C41 N27 Ni3 142.8(4) . . ?
C40 N27 Ni3 112.5(4) . . ?
C43 N28 C44 107.3(6) . . ?
C43 N28 Ni4 114.5(4) . 2_666 ?
C44 N28 Ni4 138.2(5) . 2_666 ?
C43 N29 C45 113.0(6) . . ?
C43 N29 H29 123.5 . . ?
C45 N29 H29 123.5 . . ?
C41 N30 C42 104.7(5) . . ?
C41 N30 Ni4 142.8(4) . 2_666 ?
C42 N30 Ni4 112.2(4) . 2_666 ?
C48 N31 C46 106.4(6) . . ?
C48 N31 Ni2 112.8(5) . . ?
C46 N31 Ni2 138.2(5) . . ?
C48 N32 C47 114.9(6) . . ?
C48 N32 H32A 122.5 . . ?
C47 N32 H32A 122.5 . . ?
C50 N33 C49 106.0(5) . . ?
C50 N33 Ni2 138.7(5) . . ?
C49 N33 Ni2 115.1(4) . . ?
C52 N34 C53 108.9(5) . . ?
C52 N34 Ni4 115.8(4) . . ?
C53 N34 Ni4 135.3(4) . . ?
C52 N35 C54 112.4(6) . . ?
C52 N35 H35 123.8 . . ?
C54 N35 H35 123.8 . . ?
C50 N36 C51 104.0(5) . . ?
C50 N36 Ni4 142.1(5) . . ?
C51 N36 Ni4 113.7(4) . . ?
N1 C1 C2 105.8(6) . . ?
N1 C1 H1A 110.6 . . ?
C2 C1 H1A 110.6 . . ?
N1 C1 H1B 110.6 . . ?
C2 C1 H1B 110.6 . . ?
H1A C1 H1B 108.7 . . ?
N2 C2 C1 99.4(6) . . ?
N2 C2 H2A 111.9 . . ?
C1 C2 H2A 111.9 . . ?
N2 C2 H2AB 111.9 . . ?
C1 C2 H2AB 111.9 . . ?
H2A C2 H2AB 109.6 . . ?
N1 C3 N2 108.7(6) . . ?
N1 C3 C4 118.5(6) . . ?
N2 C3 C4 132.9(7) . . ?
N3 C4 C6 108.2(6) . . ?
N3 C4 C3 116.0(6) . . ?
C6 C4 C3 135.8(6) . . ?
N3 C5 N6 114.8(5) . . ?
N3 C5 H5A 122.6 . . ?
N6 C5 H5A 122.6 . . ?
N6 C6 C4 107.1(6) . . ?
N6 C6 C7 115.8(6) . . ?
C4 C6 C7 137.1(6) . . ?
N4 C7 N5 107.4(6) . . ?
N4 C7 C6 119.3(6) . . ?
N5 C7 C6 133.3(6) . . ?
N4 C8 C9 106.5(6) . . ?
N4 C8 H8A 110.4 . . ?
C9 C8 H8A 110.4 . . ?
N4 C8 H8B 110.4 . . ?
C9 C8 H8B 110.4 . . ?
H8A C8 H8B 108.6 . . ?
N5 C9 C8 98.1(6) . . ?
N5 C9 H9A 112.2 . . ?
C8 C9 H9A 112.2 . . ?
N5 C9 H9AB 112.2 . . ?
C8 C9 H9AB 112.2 . . ?
H9A C9 H9AB 109.8 . . ?
N7 C10 C11 104.4(7) . . ?
N7 C10 H10A 110.9 . . ?
C11 C10 H10A 110.9 . . ?
N7 C10 H10B 110.9 . . ?
C11 C10 H10B 110.9 . . ?
H10A C10 H10B 108.9 . . ?
N8 C11 C10 101.4(7) . . ?
N8 C11 H11A 111.5 . . ?
C10 C11 H11A 111.5 . . ?
N8 C11 H11B 111.5 . . ?
C10 C11 H11B 111.5 . . ?
H11A C11 H11B 109.3 . . ?
N7 C12 N8 112.1(6) . . ?
N7 C12 C13 118.6(6) . . ?
N8 C12 C13 128.9(7) . . ?
C15 C13 N9 109.0(6) . . ?
C15 C13 C12 136.3(6) . . ?
N9 C13 C12 114.4(6) . . ?
N12 C14 N9 113.3(6) . . ?
N12 C14 H14A 123.4 . . ?
N9 C14 H14A 123.4 . . ?
C13 C15 N12 107.7(6) . . ?
C13 C15 C16 138.3(6) . . ?
N12 C15 C16 114.1(6) . . ?
N10 C16 N11 114.0(7) . . ?
N10 C16 C15 119.6(6) . . ?
N11 C16 C15 126.5(7) . . ?
N10 C17 C18 106.1(7) . . ?
N10 C17 H17A 110.5 . . ?
C18 C17 H17A 110.5 . . ?
N10 C17 H17B 110.5 . . ?
C18 C17 H17B 110.5 . . ?
H17A C17 H17B 108.7 . . ?
N11 C18 C17 103.3(7) . . ?
N11 C18 H18A 111.1 . . ?
C17 C18 H18A 111.1 . . ?
N11 C18 H18B 111.1 . . ?
C17 C18 H18B 111.1 . . ?
H18A C18 H18B 109.1 . . ?
N13 C19 C20 104.0(6) . . ?
N13 C19 H19A 111.0 . . ?
C20 C19 H19A 111.0 . . ?
N13 C19 H19B 111.0 . . ?
C20 C19 H19B 111.0 . . ?
H19A C19 H19B 109.0 . . ?
N14 C20 C19 101.4(6) . . ?
N14 C20 H20A 111.5 . . ?
C19 C20 H20A 111.5 . . ?
N14 C20 H20B 111.5 . . ?
C19 C20 H20B 111.5 . . ?
H20A C20 H20B 109.3 . . ?
N13 C21 N14 112.2(6) . . ?
N13 C21 C22 118.4(6) . . ?
N14 C21 C22 129.3(6) . . ?
N15 C22 C24 107.4(5) . . ?
N15 C22 C21 116.3(6) . . ?
C24 C22 C21 135.9(6) . . ?
N18 C23 N15 114.4(5) . . ?
N18 C23 H23 122.8 . . ?
N15 C23 H23 122.8 . . ?
N18 C24 C22 109.8(5) . . ?
N18 C24 C25 116.2(6) . . ?
C22 C24 C25 134.0(6) . . ?
N16 C25 N17 113.6(6) . . ?
N16 C25 C24 118.3(6) . . ?
N17 C25 C24 127.6(7) . . ?
N16 C26 C27 105.3(6) . . ?
N16 C26 H26A 110.7 . . ?
C27 C26 H26A 110.7 . . ?
N16 C26 H26B 110.7 . . ?
C27 C26 H26B 110.7 . . ?
H26A C26 H26B 108.8 . . ?
N17 C27 C26 102.7(6) . . ?
N17 C27 H27A 111.2 . . ?
C26 C27 H27A 111.2 . . ?
N17 C27 H27B 111.2 . . ?
C26 C27 H27B 111.2 . . ?
H27A C27 H27B 109.1 . . ?
N19 C28 C29 108.1(7) . . ?
N19 C28 H28A 110.1 . . ?
C29 C28 H28A 110.1 . . ?
N19 C28 H28B 110.1 . . ?
C29 C28 H28B 110.1 . . ?
H28A C28 H28B 108.4 . . ?
N20 C29 C28 96.3(7) . . ?
N20 C29 H29A 112.5 . . ?
C28 C29 H29A 112.5 . . ?
N20 C29 H29B 112.5 . . ?
C28 C29 H29B 112.5 . . ?
H29A C29 H29B 110.0 . . ?
N19 C30 N20 107.6(6) . . ?
N19 C30 C31 119.3(6) . . ?
N20 C30 C31 132.7(7) . . ?
N21 C31 C33 107.9(6) . . ?
N21 C31 C30 115.4(6) . . ?
C33 C31 C30 136.6(6) . . ?
N24 C32 N21 113.7(5) . . ?
N24 C32 H32 123.1 . . ?
N21 C32 H32 123.1 . . ?
N24 C33 C31 108.1(5) . . ?
N24 C33 C34 115.4(6) . . ?
C31 C33 C34 136.5(6) . . ?
N22 C34 N23 109.4(6) . . ?
N22 C34 C33 118.8(6) . . ?
N23 C34 C33 131.8(7) . . ?
N22 C35 C36 105.4(6) . . ?
N22 C35 H35A 110.7 . . ?
C36 C35 H35A 110.7 . . ?
N22 C35 H35B 110.7 . . ?
C36 C35 H35B 110.7 . . ?
H35A C35 H35B 108.8 . . ?
N23 C36 C35 98.5(6) . . ?
N23 C36 H36A 112.1 . . ?
C35 C36 H36A 112.1 . . ?
N23 C36 H36B 112.1 . . ?
C35 C36 H36B 112.1 . . ?
H36A C36 H36B 109.7 . . ?
N25 C37 C38 104.9(6) . . ?
N25 C37 H37A 110.8 . . ?
C38 C37 H37A 110.8 . . ?
N25 C37 H37B 110.8 . . ?
C38 C37 H37B 110.8 . . ?
H37A C37 H37B 108.8 . . ?
N26 C38 C37 102.5(6) . . ?
N26 C38 H38A 111.3 . . ?
C37 C38 H38A 111.3 . . ?
N26 C38 H38B 111.3 . . ?
C37 C38 H38B 111.3 . . ?
H38A C38 H38B 109.2 . . ?
N25 C39 N26 113.0(6) . . ?
N25 C39 C40 119.7(6) . . ?
N26 C39 C40 127.1(6) . . ?
C42 C40 N27 107.5(6) . . ?
C42 C40 C39 137.9(6) . . ?
N27 C40 C39 114.6(6) . . ?
N30 C41 N27 114.0(6) . . ?
N30 C41 H41 123.0 . . ?
N27 C41 H41 123.0 . . ?
N30 C42 C40 109.3(6) . . ?
N30 C42 C43 116.1(6) . . ?
C40 C42 C43 134.5(6) . . ?
N28 C43 N29 112.4(6) . . ?
N28 C43 C42 118.2(6) . . ?
N29 C43 C42 129.2(6) . . ?
N28 C44 C45 105.0(6) . . ?
N28 C44 H44A 110.7 . . ?
C45 C44 H44A 110.7 . . ?
N28 C44 H44B 110.7 . . ?
C45 C44 H44B 110.7 . . ?
H44A C44 H44B 108.8 . . ?
N29 C45 C44 101.3(6) . . ?
N29 C45 H45A 111.5 . . ?
C44 C45 H45A 111.5 . . ?
N29 C45 H45B 111.5 . . ?
C44 C45 H45B 111.5 . . ?
H45A C45 H45B 109.3 . . ?
N31 C46 C47 105.7(6) . . ?
N31 C46 H46A 110.6 . . ?
C47 C46 H46A 110.6 . . ?
N31 C46 H46B 110.6 . . ?
C47 C46 H46B 110.6 . . ?
H46A C46 H46B 108.7 . . ?
N32 C47 C46 99.3(6) . . ?
N32 C47 H47A 111.9 . . ?
C46 C47 H47A 111.9 . . ?
N32 C47 H47B 111.9 . . ?
C46 C47 H47B 111.9 . . ?
H47A C47 H47B 109.6 . . ?
N31 C48 N32 112.3(6) . . ?
N31 C48 C49 117.9(6) . . ?
N32 C48 C49 129.6(6) . . ?
N33 C49 C51 108.3(6) . . ?
N33 C49 C48 115.5(6) . . ?
C51 C49 C48 136.2(6) . . ?
N33 C50 N36 113.7(6) . . ?
N33 C50 H50 123.2 . . ?
N36 C50 H50 123.2 . . ?
C49 C51 N36 108.0(6) . . ?
C49 C51 C52 138.3(6) . . ?
N36 C51 C52 113.7(5) . . ?
N34 C52 N35 111.7(6) . . ?
N34 C52 C51 118.3(6) . . ?
N35 C52 C51 130.1(6) . . ?
N34 C53 C54 105.0(6) . . ?
N34 C53 H53A 110.7 . . ?
C54 C53 H53A 110.7 . . ?
N34 C53 H53B 110.7 . . ?
C54 C53 H53B 110.7 . . ?
H53A C53 H53B 108.8 . . ?
N35 C54 C53 102.0(6) . . ?
N35 C54 H54A 111.4 . . ?
C53 C54 H54A 111.4 . . ?
N35 C54 H54B 111.4 . . ?
C53 C54 H54B 111.4 . . ?
H54A C54 H54B 109.2 . . ?
O2 Cl1 O3 112.5(12) . . ?
O2 Cl1 O1 111.6(14) . . ?
O3 Cl1 O1 112.4(14) . . ?
O2 Cl1 O4 115.2(17) . . ?
O3 Cl1 O4 99.3(14) . . ?
O1 Cl1 O4 105.1(14) . . ?
O7 Cl2 O8 111.6(5) . . ?
O7 Cl2 O5 114.7(6) . . ?
O8 Cl2 O5 110.3(5) . . ?
O7 Cl2 O6 107.4(7) . . ?
O8 Cl2 O6 108.3(6) . . ?
O5 Cl2 O6 104.0(5) . . ?

loop_
_geom_bond_atom_site_label_1
_geom_bond_atom_site_label_2
_geom_bond_distance
_geom_bond_site_symmetry_2
_geom_bond_publ_flag
Ni1 N7 2.086(6) . ?
Ni1 N9 2.086(6) . ?
Ni1 N1 2.088(5) . ?
Ni1 N13 2.089(6) . ?
Ni1 N3 2.102(6) . ?
Ni1 N15 2.109(5) . ?
Ni2 N33 2.056(5) . ?
Ni2 N19 2.098(5) . ?
Ni2 N18 2.101(5) . ?
Ni2 N21 2.101(6) . ?
Ni2 N16 2.112(5) . ?
Ni2 N31 2.154(6) . ?
Ni3 N27 2.082(5) . ?
Ni3 N24 2.087(5) . ?
Ni3 N12 2.091(5) 2_666 ?
Ni3 N10 2.097(6) 2_666 ?
Ni3 N22 2.098(5) . ?
Ni3 N25 2.107(6) . ?
Ni4 N36 2.077(5) . ?
Ni4 N34 2.083(5) . ?
Ni4 N28 2.088(5) 2_666 ?
Ni4 N4 2.103(5) 2_666 ?
Ni4 N6 2.108(5) 2_666 ?
Ni4 N30 2.109(5) 2_666 ?
N1 C3 1.284(9) . ?
N1 C1 1.469(8) . ?
N2 C3 1.346(9) . ?
N2 C2 1.356(7) . ?
N2 H2 0.8800 . ?
N3 C5 1.318(8) . ?
N3 C4 1.365(8) . ?
N4 C7 1.287(9) . ?
N4 C8 1.469(9) . ?
N5 C9 1.360(7) . ?
N5 C7 1.375(9) . ?
N5 H5 0.8800 . ?
N6 C5 1.322(8) . ?
N6 C6 1.373(8) . ?
N7 C12 1.295(9) . ?
N7 C10 1.478(9) . ?
N8 C12 1.336(9) . ?
N8 C11 1.390(10) . ?
N8 H8 0.8800 . ?
N9 C14 1.334(8) . ?
N9 C13 1.367(8) . ?
N10 C16 1.287(9) . ?
N10 C17 1.465(10) . ?
N11 C16 1.380(9) . ?
N11 C18 1.430(11) . ?
N11 H11 0.8800 . ?
N12 C14 1.333(8) . ?
N12 C15 1.391(8) . ?
N13 C21 1.276(9) . ?
N13 C19 1.470(9) . ?
N14 C21 1.353(9) . ?
N14 C20 1.379(9) . ?
N14 H14 0.8800 . ?
N15 C23 1.340(8) . ?
N15 C22 1.372(8) . ?
N16 C25 1.313(9) . ?
N16 C26 1.475(9) . ?
N17 C25 1.357(9) . ?
N17 C27 1.391(8) . ?
N17 H17 0.8800 . ?
N18 C23 1.336(8) . ?
N18 C24 1.357(8) . ?
N19 C30 1.283(9) . ?
N19 C28 1.468(10) . ?
N20 C30 1.362(9) . ?
N20 C29 1.361(8) . ?
N20 H20C 0.8800 . ?
N21 C32 1.338(8) . ?
N21 C31 1.367(8) . ?
N22 C34 1.274(9) . ?
N22 C35 1.461(9) . ?
N23 C34 1.323(8) . ?
N23 C36 1.358(7) . ?
N23 H23A 0.8800 . ?
N24 C32 1.327(8) . ?
N24 C33 1.372(8) . ?
N25 C39 1.286(8) . ?
N25 C37 1.486(9) . ?
N26 C39 1.399(9) . ?
N26 C38 1.401(9) . ?
N26 H26 0.8800 . ?
N27 C41 1.339(8) . ?
N27 C40 1.382(8) . ?
N28 C43 1.283(8) . ?
N28 C44 1.475(8) . ?
N29 C43 1.352(9) . ?
N29 C45 1.379(9) . ?
N29 H29 0.8800 . ?
N30 C41 1.337(8) . ?
N30 C42 1.354(8) . ?
N31 C48 1.295(8) . ?
N31 C46 1.482(9) . ?
N32 C48 1.323(9) . ?
N32 C47 1.387(8) . ?
N32 H32A 0.8800 . ?
N33 C50 1.328(8) . ?
N33 C49 1.357(8) . ?
N34 C52 1.268(8) . ?
N34 C53 1.469(9) . ?
N35 C52 1.376(9) . ?
N35 C54 1.380(9) . ?
N35 H35 0.8800 . ?
N36 C50 1.353(8) . ?
N36 C51 1.388(8) . ?
C1 C2 1.511(11) . ?
C1 H1A 0.9900 . ?
C1 H1B 0.9900 . ?
C2 H2A 0.9900 . ?
C2 H2AB 0.9900 . ?
C3 C4 1.458(9) . ?
C4 C6 1.394(9) . ?
C5 H5A 0.9500 . ?
C6 C7 1.446(9) . ?
C8 C9 1.527(11) . ?
C8 H8A 0.9900 . ?
C8 H8B 0.9900 . ?
C9 H9A 0.9900 . ?
C9 H9AB 0.9900 . ?
C10 C11 1.533(13) . ?
C10 H10A 0.9900 . ?
C10 H10B 0.9900 . ?
C11 H11A 0.9900 . ?
C11 H11B 0.9900 . ?
C12 C13 1.464(9) . ?
C13 C15 1.361(9) . ?
C14 H14A 0.9500 . ?
C15 C16 1.455(10) . ?
C17 C18 1.490(13) . ?
C17 H17A 0.9900 . ?
C17 H17B 0.9900 . ?
C18 H18A 0.9900 . ?
C18 H18B 0.9900 . ?
C19 C20 1.536(11) . ?
C19 H19A 0.9900 . ?
C19 H19B 0.9900 . ?
C20 H20A 0.9900 . ?
C20 H20B 0.9900 . ?
C21 C22 1.453(9) . ?
C22 C24 1.379(9) . ?
C23 H23 0.9500 . ?
C24 C25 1.446(9) . ?
C26 C27 1.537(11) . ?
C26 H26A 0.9900 . ?
C26 H26B 0.9900 . ?
C27 H27A 0.9900 . ?
C27 H27B 0.9900 . ?
C28 C29 1.523(13) . ?
C28 H28A 0.9900 . ?
C28 H28B 0.9900 . ?
C29 H29A 0.9900 . ?
C29 H29B 0.9900 . ?
C30 C31 1.446(9) . ?
C31 C33 1.384(9) . ?
C32 H32 0.9500 . ?
C33 C34 1.455(9) . ?
C35 C36 1.524(11) . ?
C35 H35A 0.9900 . ?
C35 H35B 0.9900 . ?
C36 H36A 0.9900 . ?
C36 H36B 0.9900 . ?
C37 C38 1.534(11) . ?
C37 H37A 0.9900 . ?
C37 H37B 0.9900 . ?
C38 H38A 0.9900 . ?
C38 H38B 0.9900 . ?
C39 C40 1.442(9) . ?
C40 C42 1.379(9) . ?
C41 H41 0.9500 . ?
C42 C43 1.462(9) . ?
C44 C45 1.525(11) . ?
C44 H44A 0.9900 . ?
C44 H44B 0.9900 . ?
C45 H45A 0.9900 . ?
C45 H45B 0.9900 . ?
C46 C47 1.532(10) . ?
C46 H46A 0.9900 . ?
C46 H46B 0.9900 . ?
C47 H47A 0.9900 . ?
C47 H47B 0.9900 . ?
C48 C49 1.462(9) . ?
C49 C51 1.388(9) . ?
C50 H50 0.9500 . ?
C51 C52 1.466(9) . ?
C53 C54 1.520(10) . ?
C53 H53A 0.9900 . ?
C53 H53B 0.9900 . ?
C54 H54A 0.9900 . ?
C54 H54B 0.9900 . ?
Cl1 O2 1.321(13) . ?
Cl1 O3 1.324(13) . ?
Cl1 O1 1.411(15) . ?
Cl1 O4 1.455(16) . ?
Cl2 O7 1.374(8) . ?
Cl2 O8 1.407(7) . ?
Cl2 O5 1.411(7) . ?
Cl2 O6 1.419(9) . ?

loop_
_geom_hbond_atom_site_label_D
_geom_hbond_atom_site_label_H
_geom_hbond_atom_site_label_A
_geom_hbond_distance_DH
_geom_hbond_distance_HA
_geom_hbond_distance_DA
_geom_hbond_angle_DHA
_geom_hbond_site_symmetry_A
_geom_hbond_publ_flag
C1 H1A O1 0.99 2.54 3.335(16) 137.3 2_777 yes
C46 H46A N35 0.99 2.69 3.409(10) 129.4 2_766 yes
N8 H8 N11 0.88 2.65 3.336(7) 135.8 . yes
C9 H9AB O3 0.99 2.50 3.136(18) 121.5 2_677 yes
C10 H10A O4 0.99 2.62 3.56(2) 159.5 2_777 yes
N11 H11 N8 0.88 2.66 3.336(7) 134.6 . yes
N26 H26 N29 0.88 2.68 3.312(4) 129.6 . yes
N29 H29 N26 0.88 2.62 3.312(4) 136.0 . yes
C45 H45B O2 0.99 2.50 3.34(2) 142.7 . yes
C36 H36B O6 0.99 2.60 3.340(13) 131.7 1_554 yes
N14 H14 O5 0.88 2.51 2.983(10) 114.8 2_777 yes
N14 H14 N17 0.88 2.60 3.301(4) 137.4 . yes
